data_7054884
loop_
_publ_author_name
'Zhao, Jin'an'
'Peng, Kun'
'Guo, Yan'
'Zhang, Jin'
'Chen, Shufang'
'Hu, Jiyong'

_publ_section_title
;
 Photoluminescent and cytotoxic properties of multinuclear complexes and
 multinuclear-based polymers with group 12 metals and a tripodal ligand
;
_journal_issue 8
_journal_name_full 'New J. Chem.'
_journal_page_first 6016
_journal_paper_doi 10.1039/C5NJ00222B
_journal_volume 39
_journal_year 2015
_chemical_formula_moiety 'C45 H33 Cl6 N9 Zn3'
_chemical_formula_sum 'C45 H33 Cl6 N9 Zn3'
_chemical_formula_weight 1108.61
_chemical_name_systematic
;
 ?
;
_space_group_crystal_system trigonal
_space_group_IT_number 148
_space_group_name_Hall '-R 3'
_space_group_name_H-M_alt 'R -3'
_symmetry_space_group_name_Hall '-R 3'
_symmetry_space_group_name_H-M 'R -3 :H'
_atom_sites_solution_hydrogens geom
_atom_sites_solution_primary direct
_audit_creation_date 2015-05-21
_audit_creation_method
;
Olex2 1.2
(compiled 2015.01.26 svn.r3150 for OlexSys, GUI svn.r4998)
;
_audit_update_record
;
2015-05-21 deposited with the CCDC.
2015-05-26 downloaded from the CCDC.
;
_cell_angle_alpha 90
_cell_angle_beta 90
_cell_angle_gamma 120
_cell_formula_units_Z 6
_cell_length_a 18.1422(4)
_cell_length_b 18.1422(4)
_cell_length_c 25.8426(5)
_cell_measurement_reflns_used 3354
_cell_measurement_temperature 293(2)
_cell_measurement_theta_max 75.0310
_cell_measurement_theta_min 4.4140
_cell_volume 7366.3(3)
_computing_cell_refinement
;
CrysAlisPro, Agilent Technologies,
Version 1.171.36.28 (release 01-02-2013 CrysAlis171 .NET)
(compiled Feb  1 2013,16:14:44)
;
_computing_data_collection
;
CrysAlisPro, Agilent Technologies,
Version 1.171.36.28 (release 01-02-2013 CrysAlis171 .NET)
(compiled Feb  1 2013,16:14:44)
;
_computing_data_reduction
;
CrysAlisPro, Agilent Technologies,
Version 1.171.36.28 (release 01-02-2013 CrysAlis171 .NET)
(compiled Feb  1 2013,16:14:44)
;
_computing_molecular_graphics 'Olex2 (Dolomanov et al., 2009)'
_computing_publication_material 'Olex2 (Dolomanov et al., 2009)'
_computing_structure_refinement 'ShelXL (Sheldrick, 2008)'
_computing_structure_solution 'SIR2004 (Burla et al., 2007)'
_diffrn_ambient_temperature 293(2)
_diffrn_detector_area_resol_mean 10.5281
_diffrn_measured_fraction_theta_full 1.000
_diffrn_measured_fraction_theta_max 0.970
_diffrn_measurement_details
;
  1 omega  -41.00   35.00   1.0000    5.0000
omega____ theta____ kappa____ phi______ frames
    -      -40.4210   37.0000  -60.0000 76

  2 omega  -45.00   17.00   1.0000    5.0000
omega____ theta____ kappa____ phi______ frames
    -      -40.4210   37.0000 -180.0000 62

  3 omega   31.00  109.00   1.0000   20.0000
omega____ theta____ kappa____ phi______ frames
    -      113.0000  -94.0000   30.0000 78

  4 omega   74.00  107.00   1.0000   20.0000
omega____ theta____ kappa____ phi______ frames
    -      113.0000 -111.0000  150.0000 33

  5 omega   36.00   90.00   1.0000   20.0000
omega____ theta____ kappa____ phi______ frames
    -      113.0000  -30.0000   90.0000 54

  6 omega   37.00   86.00   1.0000   20.0000
omega____ theta____ kappa____ phi______ frames
    -      113.0000  -30.0000 -150.0000 49

  7 omega   42.00   67.00   1.0000   20.0000
omega____ theta____ kappa____ phi______ frames
    -      113.0000 -111.0000  150.0000 25

  8 omega   47.00   80.00   1.0000   20.0000
omega____ theta____ kappa____ phi______ frames
    -      113.0000  -30.0000    0.0000 33

  9 omega   43.00   78.00   1.0000   20.0000
omega____ theta____ kappa____ phi______ frames
    -      113.0000 -111.0000  -30.0000 35
;
_diffrn_measurement_device_type 'SuperNova, Dual, Cu at zero, Atlas'
_diffrn_measurement_method '\w scans'
_diffrn_orient_matrix_UB_11 0.0006329000
_diffrn_orient_matrix_UB_12 0.0837991000
_diffrn_orient_matrix_UB_13 0.0111441000
_diffrn_orient_matrix_UB_21 -0.0790468000
_diffrn_orient_matrix_UB_22 -0.0296891000
_diffrn_orient_matrix_UB_23 -0.0346146000
_diffrn_orient_matrix_UB_31 -0.0580363000
_diffrn_orient_matrix_UB_32 -0.0414155000
_diffrn_orient_matrix_UB_33 0.0471796000
_diffrn_radiation_monochromator mirror
_diffrn_radiation_type CuK\a
_diffrn_radiation_wavelength 1.54184
_diffrn_reflns_av_unetI/netI 0.0238
_diffrn_reflns_laue_measured_fraction_full 1.000
_diffrn_reflns_laue_measured_fraction_max 0.970
_diffrn_reflns_point_group_measured_fraction_full 1.000
_diffrn_reflns_point_group_measured_fraction_max 0.970
_diffrn_reflns_theta_full 67.684
_diffrn_reflns_theta_max 76.521
_diffrn_reflns_theta_min 3.292
_diffrn_source 'SuperNova (Cu) X-ray Source'
_exptl_absorpt_coefficient_mu 5.045
_exptl_absorpt_correction_T_max 1.00000
_exptl_absorpt_correction_T_min 0.67448
_exptl_absorpt_correction_type multi-scan
_exptl_absorpt_process_details
;
CrysAlisPro, Agilent Technologies,
Version 1.171.36.28 (release 01-02-2013 CrysAlis171 .NET)
(compiled Feb  1 2013,16:14:44)
Empirical absorption correction using spherical harmonics,
 implemented in SCALE3 ABSPACK scaling algorithm.
;
_exptl_crystal_density_diffrn 1.499
_exptl_crystal_F_000 3348
_exptl_crystal_size_max 0.18
_exptl_crystal_size_mid 0.16
_exptl_crystal_size_min 0.1
_refine_diff_density_max 1.938
_refine_diff_density_min -0.549
_refine_diff_density_rms 0.077
_refine_ls_extinction_method none
_refine_ls_goodness_of_fit_ref 1.072
_refine_ls_hydrogen_treatment constr
_refine_ls_matrix_type full
_refine_ls_number_parameters 190
_refine_ls_number_reflns 3352
_refine_ls_number_restraints 0
_refine_ls_restrained_S_all 1.072
_refine_ls_R_factor_all 0.0608
_refine_ls_R_factor_gt 0.0516
_refine_ls_shift/su_max 0.001
_refine_ls_shift/su_mean 0.000
_refine_ls_structure_factor_coef Fsqd
_refine_ls_weighting_details 'w=1/[\s^2^(Fo^2^)+(0.0910P)^2^+13.6742P] where P=(Fo^2^+2Fc^2^)/3'
_refine_ls_weighting_scheme calc
_refine_ls_wR_factor_gt 0.1505
_refine_ls_wR_factor_ref 0.1574
_reflns_Friedel_coverage 0.000
_reflns_number_gt 2777
_reflns_number_total 3352
_reflns_threshold_expression 'I > 2\s(I)'
_cod_data_source_file c5nj00222b2.cif
_cod_data_source_block 1
_cod_depositor_comments 'Adding full bibliography for 7054884--7054887.cif.'
_cod_original_cell_volume 7366.2(3)
_cod_database_code 7054884
_shelxl_version_number 2014-3
_shelx_space_group_comment
;
The symmetry employed for this shelxl refinement is uniquely defined
by the following loop, which should always be used as a source of
symmetry information in preference to the above space-group names.
They are only intended as comments.
;
_shelx_estimated_absorpt_t_max 0.632
_shelx_estimated_absorpt_t_min 0.464
_reflns_odcompleteness_completeness 99.91
_reflns_odcompleteness_iscentric 1
_reflns_odcompleteness_theta 71.98
_olex2_refinement_description
;
1. Fixed Uiso
 At 1.2 times of:
  All C(H) groups, All C(H,H) groups
2.a Secondary CH2 refined with riding coordinates:
 C13(H13A,H13B)
2.b Aromatic/amide H refined with riding coordinates:
 C15(H15), C10(H10), C4(H4), C11(H11), C9(H9), C5(H5), C2(H2), C12(H12), C3(H3)
;
_olex2_submission_special_instructions 'No special instructions were received'

loop_
_space_group_symop_operation_xyz
'x, y, z'
'-y, x-y, z'
'-x+y, -x, z'
'x+2/3, y+1/3, z+1/3'
'-y+2/3, x-y+1/3, z+1/3'
'-x+y+2/3, -x+1/3, z+1/3'
'x+1/3, y+2/3, z+2/3'
'-y+1/3, x-y+2/3, z+2/3'
'-x+y+1/3, -x+2/3, z+2/3'
'-x, -y, -z'
'y, -x+y, -z'
'x-y, x, -z'
'-x+2/3, -y+1/3, -z+1/3'
'y+2/3, -x+y+1/3, -z+1/3'
'x-y+2/3, x+1/3, -z+1/3'
'-x+1/3, -y+2/3, -z+2/3'
'y+1/3, -x+y+2/3, -z+2/3'
'x-y+1/3, x+2/3, -z+2/3'

loop_
_atom_site_label
_atom_site_type_symbol
_atom_site_fract_x
_atom_site_fract_y
_atom_site_fract_z
_atom_site_U_iso_or_equiv
_atom_site_adp_type
_atom_site_occupancy
_atom_site_site_symmetry_order
_atom_site_calc_flag
_atom_site_refinement_flags_posn
Zn1 Zn 0.68788(3) 0.58273(3) 0.54879(2) 0.0547(2) Uani 1 1 d .
Cl2 Cl 0.61268(11) 0.49055(9) 0.48918(6) 0.0955(5) Uani 1 1 d .
Cl1 Cl 0.74038(7) 0.72056(6) 0.53183(4) 0.0638(3) Uani 1 1 d .
C15 C 0.74947(19) 0.40059(19) 0.74984(11) 0.0381(6) Uani 1 1 d .
H15 H 0.8052 0.4456 0.7503 0.046 Uiso 1 1 calc R
N2 N 0.66707(17) 0.53002(17) 0.70364(10) 0.0413(5) Uani 1 1 d .
N1 N 0.64907(18) 0.55975(19) 0.62288(11) 0.0483(6) Uani 1 1 d .
C13 C 0.6994(2) 0.5075(2) 0.75037(12) 0.0413(6) Uani 1 1 d .
H13A H 0.6724 0.5149 0.7808 0.050 Uiso 1 1 calc R
H13B H 0.7601 0.5464 0.7533 0.050 Uiso 1 1 calc R
N3 N 0.7868(2) 0.5703(2) 0.58291(12) 0.0541(7) Uani 1 1 d .
C14 C 0.68323(19) 0.41739(19) 0.74947(11) 0.0366(6) Uani 1 1 d .
C10 C 0.9221(2) 0.5815(2) 0.63789(17) 0.0548(8) Uani 1 1 d .
H10 H 0.9680 0.5860 0.6565 0.066 Uiso 1 1 calc R
C4 C 0.4533(2) 0.5468(3) 0.67483(19) 0.0617(10) Uani 1 1 d .
H4 H 0.4064 0.5525 0.6667 0.074 Uiso 1 1 calc R
C11 C 0.9257(3) 0.5880(3) 0.58528(18) 0.0642(10) Uani 1 1 d .
H11 H 0.9733 0.5953 0.5673 0.077 Uiso 1 1 calc R
C9 C 0.8482(2) 0.5679(2) 0.66360(14) 0.0496(7) Uani 1 1 d .
H9 H 0.8445 0.5639 0.6995 0.060 Uiso 1 1 calc R
C5 C 0.5106(2) 0.5581(2) 0.63669(17) 0.0564(9) Uani 1 1 d .
H5 H 0.5035 0.5704 0.6028 0.068 Uiso 1 1 calc R
C2 C 0.5319(2) 0.5181(3) 0.74043(16) 0.0564(9) Uani 1 1 d .
H2 H 0.5380 0.5042 0.7742 0.068 Uiso 1 1 calc R
C8 C 0.7808(2) 0.5606(2) 0.63425(14) 0.0453(7) Uani 1 1 d .
C1 C 0.5904(2) 0.5308(2) 0.70259(14) 0.0445(7) Uani 1 1 d .
C12 C 0.8578(3) 0.5836(3) 0.55951(16) 0.0650(10) Uani 1 1 d .
H12 H 0.8614 0.5903 0.5238 0.078 Uiso 1 1 calc R
C6 C 0.5807(2) 0.5499(2) 0.65166(15) 0.0474(7) Uani 1 1 d .
C7 C 0.6988(2) 0.5483(2) 0.65498(12) 0.0417(6) Uani 1 1 d .
C3 C 0.4637(3) 0.5271(3) 0.72548(18) 0.0644(10) Uani 1 1 d .
H3 H 0.4232 0.5197 0.7501 0.077 Uiso 1 1 calc R

loop_
_atom_site_aniso_label
_atom_site_aniso_U_11
_atom_site_aniso_U_22
_atom_site_aniso_U_33
_atom_site_aniso_U_23
_atom_site_aniso_U_13
_atom_site_aniso_U_12
Zn1 0.0601(3) 0.0577(3) 0.0459(3) 0.0073(2) -0.0041(2) 0.0292(2)
Cl2 0.1238(12) 0.0771(8) 0.0811(8) -0.0199(6) -0.0430(8) 0.0469(8)
Cl1 0.0783(6) 0.0534(5) 0.0530(5) 0.0086(4) -0.0044(4) 0.0279(5)
C15 0.0378(14) 0.0379(14) 0.0356(13) -0.0004(11) -0.0007(11) 0.0166(12)
N2 0.0412(13) 0.0414(13) 0.0447(13) 0.0021(11) -0.0001(11) 0.0232(11)
N1 0.0447(14) 0.0516(15) 0.0512(15) 0.0093(12) 0.0003(12) 0.0261(13)
C13 0.0464(16) 0.0404(15) 0.0374(14) -0.0033(12) -0.0057(12) 0.0220(13)
N3 0.0526(17) 0.0640(18) 0.0510(16) 0.0081(14) 0.0041(13) 0.0332(15)
C14 0.0417(14) 0.0385(14) 0.0298(12) -0.0011(10) -0.0005(11) 0.0201(12)
C10 0.0459(18) 0.0537(19) 0.071(2) 0.0119(17) 0.0032(16) 0.0294(16)
C4 0.0427(18) 0.057(2) 0.093(3) -0.002(2) -0.0043(18) 0.0305(16)
C11 0.054(2) 0.076(3) 0.071(3) 0.012(2) 0.0191(19) 0.039(2)
C9 0.0513(18) 0.0469(17) 0.0513(17) 0.0097(14) 0.0052(15) 0.0249(15)
C5 0.0463(18) 0.0463(18) 0.076(2) 0.0059(17) -0.0087(17) 0.0231(15)
C2 0.0520(19) 0.062(2) 0.059(2) -0.0033(17) 0.0016(16) 0.0309(17)
C8 0.0445(16) 0.0425(16) 0.0524(17) 0.0066(13) 0.0053(14) 0.0243(13)
C1 0.0396(15) 0.0394(15) 0.0561(18) -0.0023(13) -0.0039(13) 0.0210(13)
C12 0.063(2) 0.083(3) 0.053(2) 0.0122(19) 0.0130(18) 0.039(2)
C6 0.0410(16) 0.0393(15) 0.0605(19) 0.0039(14) 0.0030(14) 0.0190(13)
C7 0.0433(16) 0.0386(15) 0.0448(15) 0.0043(12) -0.0016(13) 0.0215(13)
C3 0.051(2) 0.069(2) 0.080(3) -0.006(2) 0.0066(19) 0.0353(19)

loop_
_atom_type_symbol
_atom_type_description
_atom_type_scat_dispersion_real
_atom_type_scat_dispersion_imag
_atom_type_scat_source
C C 0.0181 0.0091 'International Tables Vol C Tables 4.2.6.8 and 6.1.1.4'
H H 0.0000 0.0000 'International Tables Vol C Tables 4.2.6.8 and 6.1.1.4'
Cl Cl 0.3639 0.7018 'International Tables Vol C Tables 4.2.6.8 and 6.1.1.4'
N N 0.0311 0.0180 'International Tables Vol C Tables 4.2.6.8 and 6.1.1.4'
Zn Zn -1.5491 0.6778 'International Tables Vol C Tables 4.2.6.8 and 6.1.1.4'

loop_
_geom_angle_atom_site_label_1
_geom_angle_atom_site_label_2
_geom_angle_atom_site_label_3
_geom_angle
_geom_angle_site_symmetry_1
_geom_angle_site_symmetry_3
Cl2 Zn1 Cl1 118.31(5) . .
N1 Zn1 Cl2 119.61(11) . .
N1 Zn1 Cl1 109.19(9) . .
N1 Zn1 N3 78.95(12) . .
N3 Zn1 Cl2 116.91(11) . .
N3 Zn1 Cl1 107.04(10) . .
C14 C15 C14 121.2(3) . 3_665
C1 N2 C13 123.3(3) . .
C7 N2 C13 130.2(3) . .
C7 N2 C1 106.4(3) . .
C6 N1 Zn1 137.7(2) . .
C7 N1 Zn1 115.9(2) . .
C7 N1 C6 106.4(3) . .
N2 C13 C14 113.3(2) . .
C8 N3 Zn1 114.3(2) . .
C12 N3 Zn1 126.0(3) . .
C12 N3 C8 118.9(3) . .
C15 C14 C15 118.8(3) . 2_655
C15 C14 C13 121.4(3) . .
C15 C14 C13 119.8(3) 2_655 .
C11 C10 C9 119.2(4) . .
C5 C4 C3 121.6(4) . .
C10 C11 C12 118.6(4) . .
C8 C9 C10 118.5(3) . .
C4 C5 C6 116.4(4) . .
C1 C2 C3 116.3(4) . .
N3 C8 C9 121.4(3) . .
N3 C8 C7 112.7(3) . .
C9 C8 C7 125.7(3) . .
C2 C1 N2 132.3(3) . .
C2 C1 C6 122.0(3) . .
C6 C1 N2 105.7(3) . .
N3 C12 C11 123.4(4) . .
N1 C6 C5 129.8(4) . .
N1 C6 C1 108.9(3) . .
C1 C6 C5 121.3(3) . .
N2 C7 C8 129.9(3) . .
N1 C7 N2 112.6(3) . .
N1 C7 C8 117.5(3) . .
C2 C3 C4 122.5(4) . .

loop_
_geom_bond_atom_site_label_1
_geom_bond_atom_site_label_2
_geom_bond_distance
_geom_bond_site_symmetry_2
Zn1 Cl2 2.1794(13) .
Zn1 Cl1 2.2293(11) .
Zn1 N1 2.011(3) .
Zn1 N3 2.111(3) .
C15 C14 1.403(4) 3_665
C15 C14 1.380(4) .
N2 C13 1.486(4) .
N2 C1 1.399(4) .
N2 C7 1.353(4) .
N1 C6 1.379(5) .
N1 C7 1.316(4) .
C13 C14 1.510(4) .
N3 C8 1.335(5) .
N3 C12 1.330(5) .
C14 C15 1.403(4) 2_655
C10 C11 1.364(6) .
C10 C9 1.403(5) .
C4 C5 1.372(6) .
C4 C3 1.394(7) .
C11 C12 1.367(6) .
C9 C8 1.387(5) .
C5 C6 1.406(5) .
C2 C1 1.375(5) .
C2 C3 1.382(6) .
C8 C7 1.490(5) .
C1 C6 1.395(5) .

loop_
_platon_squeeze_void_nr
_platon_squeeze_void_average_x
_platon_squeeze_void_average_y
_platon_squeeze_void_average_z
_platon_squeeze_void_volume
_platon_squeeze_void_count_electrons
_platon_squeeze_void_content
1 0.000 0.000 0.000 311 65 ' '
2 0.333 0.667 0.667 308 65 ' '
3 0.667 0.333 0.333 308 65 ' '
